data_7704275
loop_
_publ_author_name
'Rajn\'ak, Cyril'
'Titi\<s, J\'an'
'Moncol', J\'an'
'Bo\<ca, Roman'

_publ_section_title
;
 Effect of the distant substituent on the slow magnetic relaxation of the
 mononuclear Co(ii) complex with pincer-type ligands.
;
_journal_issue 14
_journal_name_full 'Dalton transactions (Cambridge, England : 2003)'
_journal_page_first 4206
_journal_page_last 4210
_journal_paper_doi 10.1039/d0dt00096e
_journal_volume 49
_journal_year 2020
_chemical_formula_moiety 'C14 H18 Co0.8 N2 O4 Zn0.2, 2(C8 H5 N2 O6)'
_chemical_formula_sum 'C30 H28 Co0.8 N6 O16 Zn0.2'
_chemical_formula_weight 788.78
_space_group_crystal_system monoclinic
_space_group_IT_number 15
_space_group_name_Hall '-C 2yc'
_space_group_name_H-M_alt 'C 1 2/c 1'
_atom_sites_solution_hydrogens mixed
_atom_sites_solution_primary dual
_audit_creation_date 2019-08-05
_audit_creation_method
;
Olex2 1.2
(compiled 2017.08.10 svn.r3458 for OlexSys, GUI svn.r5506)
;
_audit_update_record
;
2019-08-05 deposited with the CCDC.	2020-03-02 downloaded from the CCDC.
;
_cell_angle_alpha 90
_cell_angle_beta 101.134(3)
_cell_angle_gamma 90
_cell_formula_units_Z 8
_cell_length_a 27.2147(9)
_cell_length_b 16.8283(7)
_cell_length_c 14.5231(6)
_cell_measurement_reflns_used 25881
_cell_measurement_temperature 100
_cell_measurement_theta_max 71.81
_cell_measurement_theta_min 3.10
_cell_volume 6526.1(4)
_computing_cell_refinement
;
X-Area Recipe 1.33.0.0 (STOE, 2015)
;
_computing_data_collection 'X-Area Pilatus3_SV 1.31.150.0 (STOE, 2018)'
_computing_data_reduction 'X-Area Integrate 1.73.1.0 (STOE, 2018) X-Area LANA 1.73.2.0 (STOE, 2018)'
_computing_molecular_graphics 'Olex2 (Dolomanov et al., 2009)'
_computing_publication_material 'Olex2 (Dolomanov et al., 2009)'
_computing_structure_refinement 'ShelXL (Sheldrick, 2015)'
_computing_structure_solution 'ShelXT (Sheldrick, 2015)'
_diffrn_ambient_temperature 100
_diffrn_detector 'Pilatus3R 300K'
_diffrn_detector_area_resol_mean 5.81
_diffrn_detector_type 'DECTRIS PILATUS3R 300K'
_diffrn_measured_fraction_theta_full 0.993
_diffrn_measured_fraction_theta_max 0.974
_diffrn_measurement_device 'Eulerian 4-circle diffractometer'
_diffrn_measurement_device_type 'Stoe Stadivari with Xenocs Genix3D Cu HF'
_diffrn_measurement_method '\w scans'
_diffrn_radiation_collimation '0.6 mm diameter'
_diffrn_radiation_monochromator 'Graded multilayer mirror'
_diffrn_radiation_polarisn_norm 270
_diffrn_radiation_type CuK\a
_diffrn_radiation_wavelength 1.54186
_diffrn_reflns_av_R_equivalents 0.0516
_diffrn_reflns_av_unetI/netI 0.0404
_diffrn_reflns_Laue_measured_fraction_full 0.993
_diffrn_reflns_Laue_measured_fraction_max 0.974
_diffrn_reflns_limit_h_max 26
_diffrn_reflns_limit_h_min -33
_diffrn_reflns_limit_k_max 18
_diffrn_reflns_limit_k_min -20
_diffrn_reflns_limit_l_max 13
_diffrn_reflns_limit_l_min -17
_diffrn_reflns_number 33310
_diffrn_reflns_point_group_measured_fraction_full 0.993
_diffrn_reflns_point_group_measured_fraction_max 0.974
_diffrn_reflns_theta_full 67.686
_diffrn_reflns_theta_max 71.751
_diffrn_reflns_theta_min 3.104
_diffrn_source 'Genix3D Cu HF'
_diffrn_source_current 0.600
_diffrn_source_power 0.030
_diffrn_source_voltage 50
_exptl_absorpt_coefficient_mu 4.301
_exptl_absorpt_correction_T_max 0.172
_exptl_absorpt_correction_T_min 0.038
_exptl_absorpt_correction_type multi-scan
_exptl_absorpt_process_details
;
STOE LANA, J. Koziskova, F. Hahn, J. Richter, J. Kozisek, 
Acta Chimica Slovaca, vol. 9, no. 2, 2016, pp. 136 - 140.
;
_exptl_crystal_colour 'light pink'
_exptl_crystal_colour_modifier light
_exptl_crystal_colour_primary pink
_exptl_crystal_density_diffrn 1.606
_exptl_crystal_description prism
_exptl_crystal_F_000 3245
_exptl_crystal_size_max 0.23
_exptl_crystal_size_mid 0.19
_exptl_crystal_size_min 0.16
_refine_diff_density_max 1.051
_refine_diff_density_min -0.782
_refine_diff_density_rms 0.083
_refine_ls_extinction_method none
_refine_ls_goodness_of_fit_ref 1.055
_refine_ls_hydrogen_treatment constr
_refine_ls_matrix_type full
_refine_ls_number_parameters 507
_refine_ls_number_reflns 6225
_refine_ls_number_restraints 85
_refine_ls_restrained_S_all 1.091
_refine_ls_R_factor_all 0.0890
_refine_ls_R_factor_gt 0.0591
_refine_ls_shift/su_max 0.001
_refine_ls_shift/su_mean 0.000
_refine_ls_structure_factor_coef Fsqd
_refine_ls_weighting_details 'w=1/[\s^2^(Fo^2^)+(0.0732P)^2^+22.0487P] where P=(Fo^2^+2Fc^2^)/3'
_refine_ls_weighting_scheme calc
_refine_ls_wR_factor_gt 0.1394
_refine_ls_wR_factor_ref 0.1594
_reflns_Friedel_coverage 0.000
_reflns_number_gt 4597
_reflns_number_total 6225
_reflns_threshold_expression 'I > 2\s(I)'
_cod_data_source_file d0dt00096e2.cif
_cod_data_source_block 2
_cod_original_formula_sum 'C30 H28 Co0.80 N6 O16 Zn0.20'
_cod_database_code 7704275
_shelx_shelxl_version_number 2018/3
_shelx_space_group_comment
;
The symmetry employed for this shelxl refinement is uniquely defined
by the following loop, which should always be used as a source of
symmetry information in preference to the above space-group names.
They are only intended as comments.
;
_shelx_estimated_absorpt_t_max 0.546
_shelx_estimated_absorpt_t_min 0.438
_olex2_refinement_description
;
1. Fixed Uiso
 At 1.2 times of:
  All C(H) groups, All C(H,H) groups
 At 1.5 times of:
  All C(H,H,H) groups, All C(H,H,H,H,H,H) groups, All O(H) groups
2. Shared sites
{Co1, Zn1}
3. Restrained distances
 C26-N5A \\sim C26-N5B \\sim C18-N3A \\sim C18-N3B
 with sigma of 0.005
 N5A-O13A \\sim N5B-O13B \\sim N5A-O14A \\sim N5B-O14B
 with sigma of 0.005
 N6-O15A \\sim N6-O15B \\sim N6-O16A \\sim N6-O16B
 with sigma of 0.005
 N3A-O9A \\sim N3A-O10A \\sim N3B-O9B \\sim N3B-O10B
 with sigma of 0.005
 O13A-O14A \\sim O13B-O14B \\sim O15A-O16A \\sim O15B-O16B
 with sigma of 0.01
 O9A-O10A \\sim O9B-O10B
 with sigma of 0.01
 C26-O13A \\sim C26-O13B \\sim C26-O14A \\sim C26-O14B
 with sigma of 0.01
 C28-O15A \\sim C28-O15B \\sim C28-O16A \\sim C28-O16B
 with sigma of 0.01
 C18-O9A \\sim C18-O10A \\sim C18-O9B \\sim C18-O10B
 with sigma of 0.01
4. Uiso/Uaniso restraints and constraints
Uanis(O13A) = Uanis(O14A)
Uanis(O13B) = Uanis(O14B)
Uanis(O15B) = Uanis(O16B)
Uanis(O15A) = Uanis(O16A)
Uanis(N5A) = Uanis(N5B)
Uanis(N3A) = Uanis(N3B)
Uanis(O10A) = Uanis(O10B)
Uanis(O9A) = Uanis(O9B)
Uanis(Co1) = Uanis(Zn1)
5. Rigid body (RIGU) restrains
 O9A, O10A, N3A, O13A, O14A, O15A, O16A, O9B, O10B, N3B, O13B, O14B, O15B,
 O16B, N5A, N5B
 with sigma for 1-2 distances of 0.004 and sigma for 1-3 distances of 0.004
6. Others
 Sof(O13B)=Sof(O14B)=Sof(N5B)=1-FVAR(1)
 Sof(O13A)=Sof(O14A)=Sof(N5A)=FVAR(1)
 Sof(O15B)=Sof(O16B)=1-FVAR(2)
 Sof(O15A)=Sof(O16A)=FVAR(2)
 Sof(O9B)=Sof(O10B)=Sof(N3B)=1-FVAR(3)
 Sof(O9A)=Sof(O10A)=Sof(N3A)=FVAR(3)
 Sof(Zn1)=1-FVAR(4)
 Sof(Co1)=FVAR(4)
 Fixed Sof: H30A(0.5) H30B(0.5) H30C(0.5) H30D(0.5) H30E(0.5) H30F(0.5)
7.a Riding coordinates:
 O1(H1), O2(H2), O3(H3), O4(H4)
7.b Secondary CH2 refined with riding coordinates:
 C1(H1A,H1B), C7(H7A,H7B), C8(H8A,H8B), C14(H14A,H14B)
7.c Aromatic/amide H refined with riding coordinates:
 C3(H3A), C4(H4A), C5(H5), C10(H10), C11(H11), C12(H12), C17(H17), C21(H21),
 C25(H25), C29(H29)
7.d Disordered Me refined with riding coordinates:
 C30(H30A,H30B,H30C,H30D,H30E,H30F)
7.e Idealised Me refined as rotating group:
 C22(H22A,H22B,H22C)
;
_olex2_submission_special_instructions 'No special instructions were received'

loop_
_space_group_symop_operation_xyz
'x, y, z'
'-x, y, -z+1/2'
'x+1/2, y+1/2, z'
'-x+1/2, y+1/2, -z+1/2'
'-x, -y, -z'
'x, -y, z-1/2'
'-x+1/2, -y+1/2, -z'
'x+1/2, -y+1/2, z-1/2'

loop_
_atom_site_label
_atom_site_type_symbol
_atom_site_fract_x
_atom_site_fract_y
_atom_site_fract_z
_atom_site_U_iso_or_equiv
_atom_site_adp_type
_atom_site_occupancy
_atom_site_site_symmetry_order
_atom_site_calc_flag
_atom_site_refinement_flags_posn
_atom_site_refinement_flags_adp
_atom_site_refinement_flags_occupancy
_atom_site_disorder_assembly
_atom_site_disorder_group
Co1 Co 0.36643(2) 0.41392(3) 0.54881(4) 0.0258(2) Uani 0.804(12) 1 d . . P A 1
Zn1 Zn 0.36643(2) 0.41392(3) 0.54881(4) 0.0258(2) Uani 0.196(12) 1 d . . P A 2
O1 O 0.37042(9) 0.54067(15) 0.55305(19) 0.0330(6) Uani 1 1 d . . . . .
H1 H 0.361343 0.561693 0.500009 0.049 Uiso 1 1 d R . . A .
O2 O 0.39666(9) 0.29668(15) 0.55834(19) 0.0331(6) Uani 1 1 d . . . . .
H2 H 0.394387 0.274124 0.506113 0.050 Uiso 1 1 d R . . A .
O3 O 0.33557(10) 0.39804(16) 0.6687(2) 0.0353(6) Uani 1 1 d . . . . .
H3 H 0.350373 0.369481 0.712928 0.053 Uiso 1 1 d R . . A .
O4 O 0.36582(9) 0.41538(14) 0.39995(19) 0.0313(6) Uani 1 1 d . . . . .
H4 H 0.382610 0.380327 0.378863 0.047 Uiso 1 1 d R . . A .
N1 N 0.44022(11) 0.43369(18) 0.6021(2) 0.0285(7) Uani 1 1 d . . . . .
N2 N 0.29355(11) 0.39052(18) 0.4922(2) 0.0297(7) Uani 1 1 d . . . . .
C1 C 0.41815(15) 0.5720(2) 0.5956(3) 0.0353(9) Uani 1 1 d . . . . .
H1A H 0.415888 0.596123 0.656791 0.042 Uiso 1 1 calc R . . . .
H1B H 0.427721 0.614339 0.555049 0.042 Uiso 1 1 calc R . . . .
C2 C 0.45783(14) 0.5086(2) 0.6102(3) 0.0327(9) Uani 1 1 d . . . . .
C3 C 0.50879(15) 0.5234(3) 0.6314(3) 0.0375(9) Uani 1 1 d . . . . .
H3A H 0.521059 0.576396 0.636171 0.045 Uiso 1 1 calc R . . . .
C4 C 0.54152(15) 0.4599(3) 0.6455(3) 0.0411(10) Uani 1 1 d . . . . .
H4A H 0.576638 0.468788 0.660058 0.049 Uiso 1 1 calc R . . . .
C5 C 0.52290(15) 0.3831(3) 0.6383(3) 0.0380(9) Uani 1 1 d . . . . .
H5 H 0.545022 0.338947 0.648442 0.046 Uiso 1 1 calc R . . . .
C6 C 0.47193(14) 0.3717(2) 0.6164(3) 0.0310(8) Uani 1 1 d . . . . .
C7 C 0.44684(14) 0.2914(2) 0.6084(3) 0.0329(9) Uani 1 1 d . . . . .
H7A H 0.465820 0.254215 0.575619 0.039 Uiso 1 1 calc R . . . .
H7B H 0.447072 0.270028 0.672013 0.039 Uiso 1 1 calc R . . . .
C8 C 0.28398(15) 0.3769(3) 0.6528(3) 0.0380(9) Uani 1 1 d . . . . .
H8A H 0.265017 0.418308 0.679452 0.046 Uiso 1 1 calc R . . . .
H8B H 0.280035 0.326128 0.685015 0.046 Uiso 1 1 calc R . . . .
C9 C 0.26302(14) 0.3682(2) 0.5494(3) 0.0323(9) Uani 1 1 d . . . . .
C10 C 0.21519(14) 0.3394(2) 0.5142(3) 0.0370(10) Uani 1 1 d . . . . .
H10 H 0.193369 0.324748 0.555052 0.044 Uiso 1 1 calc R . . . .
C11 C 0.20027(15) 0.3327(2) 0.4180(3) 0.0418(11) Uani 1 1 d . . . . .
H11 H 0.168110 0.311913 0.392128 0.050 Uiso 1 1 calc R . . . .
C12 C 0.23219(14) 0.3562(2) 0.3589(3) 0.0366(9) Uani 1 1 d . . . . .
H12 H 0.222126 0.352126 0.292734 0.044 Uiso 1 1 calc R . . . .
C13 C 0.27874(14) 0.3856(2) 0.3986(3) 0.0306(8) Uani 1 1 d . . . . .
C14 C 0.31636(14) 0.4159(2) 0.3436(3) 0.0331(9) Uani 1 1 d . . . . .
H14A H 0.315606 0.382143 0.287539 0.040 Uiso 1 1 calc R . . . .
H14B H 0.307409 0.470787 0.321961 0.040 Uiso 1 1 calc R . . . .
O5 O 0.34511(11) 0.60934(15) 0.3941(2) 0.0382(7) Uani 1 1 d . . . . .
O6 O 0.36729(10) 0.70191(15) 0.2999(2) 0.0354(6) Uani 1 1 d . . . . .
O11 O 0.27281(11) 0.70027(17) 0.6574(2) 0.0420(7) Uani 1 1 d . . . . .
O12 O 0.29720(12) 0.81322(19) 0.7220(2) 0.0484(8) Uani 1 1 d . . . . .
N4 N 0.29135(11) 0.7670(2) 0.6560(2) 0.0346(8) Uani 1 1 d . . . . .
C15 C 0.35226(14) 0.6800(2) 0.3721(3) 0.0311(8) Uani 1 1 d . . . . .
C16 C 0.34003(13) 0.7451(2) 0.4359(3) 0.0282(8) Uani 1 1 d . . . . .
C17 C 0.34172(13) 0.8240(2) 0.4075(3) 0.0305(8) Uani 1 1 d . . . . .
H17 H 0.354037 0.837164 0.352548 0.037 Uiso 1 1 calc R . . . .
C18 C 0.32522(13) 0.8825(2) 0.4605(3) 0.0322(9) Uani 1 1 d D . . . .
C19 C 0.30742(13) 0.8703(2) 0.5433(3) 0.0318(9) Uani 1 1 d . . . . .
C20 C 0.30826(13) 0.7906(2) 0.5695(3) 0.0298(8) Uani 1 1 d . . . . .
C21 C 0.32303(13) 0.7286(2) 0.5181(3) 0.0306(8) Uani 1 1 d . . . . .
H21 H 0.321539 0.675249 0.538864 0.037 Uiso 1 1 calc R . . . .
C22 C 0.28552(16) 0.9367(2) 0.5918(3) 0.0400(10) Uani 1 1 d . . . . .
H22A H 0.309870 0.953569 0.647157 0.060 Uiso 1 1 calc GR . . . .
H22B H 0.254943 0.918141 0.611221 0.060 Uiso 1 1 calc GR . . . .
H22C H 0.277490 0.981651 0.548611 0.060 Uiso 1 1 calc GR . . . .
O7 O 0.41164(11) 0.31095(16) 0.3179(2) 0.0402(7) Uani 1 1 d . . . . .
O8 O 0.39006(11) 0.21455(17) 0.4089(2) 0.0408(7) Uani 1 1 d . . . . .
O9A O 0.3119(3) 0.9728(4) 0.3375(5) 0.0498(16) Uani 0.557(11) 1 d D U P B 1
O10A O 0.3469(8) 1.0154(5) 0.4760(10) 0.052(4) Uani 0.557(11) 1 d D U P B 1
N3A N 0.3281(7) 0.9631(4) 0.4216(7) 0.0395(13) Uani 0.557(11) 1 d D U P B 1
O13A O 0.4826(3) 0.2367(4) 0.0500(5) 0.0518(17) Uani 0.455(7) 1 d D U P C 1
O14A O 0.4587(3) 0.1229(4) -0.0190(4) 0.0518(17) Uani 0.455(7) 1 d D U P C 1
O15A O 0.4242(2) -0.0599(3) 0.3358(3) 0.0528(16) Uani 0.510(6) 1 d D U P D 1
O16A O 0.3960(2) -0.0888(3) 0.1906(4) 0.0528(16) Uani 0.510(6) 1 d D U P D 1
O9B O 0.2909(4) 0.9788(6) 0.3532(7) 0.0498(16) Uani 0.443(11) 1 d D U P B 2
O10B O 0.3549(11) 1.0115(7) 0.4610(14) 0.052(4) Uani 0.443(11) 1 d D U P B 2
N3B N 0.3231(8) 0.9642(5) 0.4227(11) 0.0395(13) Uani 0.443(11) 1 d D U P B 2
O13B O 0.4574(2) 0.2412(3) 0.0239(5) 0.0466(14) Uani 0.545(7) 1 d D U P C 2
O14B O 0.50333(19) 0.1367(3) 0.0258(4) 0.0466(14) Uani 0.545(7) 1 d D U P C 2
O15B O 0.37265(17) -0.0588(3) 0.2549(5) 0.0470(16) Uani 0.490(6) 1 d D U P D 2
O16B O 0.4483(2) -0.0888(3) 0.2353(5) 0.0470(16) Uani 0.490(6) 1 d D U P D 2
N5A N 0.4653(4) 0.1690(4) 0.0481(5) 0.0413(11) Uani 0.455(7) 1 d D U P C 1
N5B N 0.4711(3) 0.1751(3) 0.0566(5) 0.0413(11) Uani 0.545(7) 1 d D U P C 2
N6 N 0.41576(12) -0.0414(2) 0.2498(2) 0.0445(9) Uani 1 1 d D . . . .
C23 C 0.40534(14) 0.2396(2) 0.3387(3) 0.0352(9) Uani 1 1 d . . . . .
C24 C 0.41786(14) 0.1773(2) 0.2714(3) 0.0327(9) Uani 1 1 d . . . . .
C25 C 0.43661(14) 0.1991(2) 0.1933(3) 0.0355(9) Uani 1 1 d . . . . .
H25 H 0.440915 0.253761 0.180322 0.043 Uiso 1 1 calc R . . . .
C26 C 0.44904(14) 0.1420(2) 0.1341(3) 0.0355(9) Uani 1 1 d D . . . .
C27 C 0.44413(14) 0.0600(2) 0.1475(3) 0.0368(9) Uani 1 1 d . . . . .
C28 C 0.42397(14) 0.0421(2) 0.2261(3) 0.0360(9) Uani 1 1 d D . . . .
C29 C 0.41105(14) 0.0971(2) 0.2880(3) 0.0346(9) Uani 1 1 d . . . . .
H29 H 0.397791 0.080415 0.340736 0.041 Uiso 1 1 calc R . . . .
C30 C 0.4596(2) -0.0024(3) 0.0854(4) 0.0600(14) Uani 1 1 d . . . . .
H30A H 0.472755 0.023043 0.034517 0.090 Uiso 0.5 1 calc R . P . .
H30B H 0.485655 -0.035992 0.122253 0.090 Uiso 0.5 1 calc R . P . .
H30C H 0.430588 -0.035264 0.058843 0.090 Uiso 0.5 1 calc R . P . .
H30D H 0.453244 -0.055185 0.109225 0.090 Uiso 0.5 1 calc R . P . .
H30E H 0.440344 0.003850 0.021489 0.090 Uiso 0.5 1 calc R . P . .
H30F H 0.495411 0.003122 0.084899 0.090 Uiso 0.5 1 calc R . P . .

loop_
_atom_site_aniso_label
_atom_site_aniso_U_11
_atom_site_aniso_U_22
_atom_site_aniso_U_33
_atom_site_aniso_U_23
_atom_site_aniso_U_13
_atom_site_aniso_U_12
Co1 0.0277(3) 0.0194(3) 0.0305(4) -0.0010(2) 0.0059(2) -0.0013(2)
Zn1 0.0277(3) 0.0194(3) 0.0305(4) -0.0010(2) 0.0059(2) -0.0013(2)
O1 0.0391(14) 0.0238(13) 0.0355(16) 0.0002(11) 0.0058(12) -0.0022(11)
O2 0.0355(14) 0.0267(14) 0.0365(16) -0.0035(11) 0.0053(12) 0.0010(11)
O3 0.0385(14) 0.0300(14) 0.0388(16) 0.0003(12) 0.0108(12) -0.0036(11)
O4 0.0331(13) 0.0253(13) 0.0348(15) -0.0044(11) 0.0051(11) 0.0019(10)
N1 0.0286(15) 0.0257(16) 0.0302(18) -0.0021(13) 0.0028(13) -0.0010(12)
N2 0.0270(15) 0.0219(15) 0.041(2) -0.0005(13) 0.0076(14) 0.0013(12)
C1 0.043(2) 0.0220(19) 0.040(2) -0.0008(16) 0.0056(18) -0.0059(16)
C2 0.039(2) 0.029(2) 0.031(2) -0.0030(16) 0.0071(17) -0.0088(16)
C3 0.043(2) 0.037(2) 0.033(2) -0.0017(18) 0.0085(18) -0.0107(18)
C4 0.034(2) 0.053(3) 0.036(2) -0.002(2) 0.0070(18) -0.0091(19)
C5 0.038(2) 0.041(2) 0.035(2) -0.0016(19) 0.0073(18) 0.0040(18)
C6 0.0376(19) 0.032(2) 0.023(2) -0.0032(16) 0.0052(16) 0.0029(16)
C7 0.035(2) 0.027(2) 0.035(2) 0.0010(16) 0.0052(17) 0.0044(16)
C8 0.040(2) 0.032(2) 0.045(3) 0.0030(19) 0.0165(19) 0.0012(17)
C9 0.0330(18) 0.0231(19) 0.042(2) 0.0033(17) 0.0100(17) 0.0072(15)
C10 0.0323(19) 0.028(2) 0.053(3) 0.0039(18) 0.0120(19) 0.0016(16)
C11 0.031(2) 0.030(2) 0.063(3) -0.004(2) 0.003(2) 0.0009(16)
C12 0.034(2) 0.028(2) 0.045(3) -0.0041(17) 0.0013(18) 0.0012(16)
C13 0.0346(19) 0.0206(18) 0.036(2) -0.0013(16) 0.0059(17) 0.0027(15)
C14 0.036(2) 0.030(2) 0.033(2) -0.0028(17) 0.0056(17) -0.0001(16)
O5 0.0558(17) 0.0206(13) 0.0374(17) 0.0013(11) 0.0068(13) -0.0001(12)
O6 0.0419(15) 0.0286(14) 0.0371(17) -0.0003(12) 0.0112(13) 0.0026(11)
O11 0.0423(16) 0.0404(17) 0.0439(18) 0.0088(13) 0.0098(13) -0.0025(13)
O12 0.0574(19) 0.0508(19) 0.0382(18) -0.0099(15) 0.0123(15) 0.0048(15)
N4 0.0272(15) 0.039(2) 0.038(2) 0.0021(16) 0.0053(14) 0.0042(14)
C15 0.0316(18) 0.027(2) 0.034(2) 0.0011(16) 0.0036(17) 0.0032(15)
C16 0.0264(17) 0.0253(19) 0.032(2) -0.0001(15) 0.0041(15) 0.0026(14)
C17 0.0307(18) 0.0254(19) 0.036(2) 0.0044(16) 0.0076(16) -0.0026(15)
C18 0.0307(18) 0.0192(18) 0.047(3) 0.0003(17) 0.0073(17) 0.0000(15)
C19 0.0298(18) 0.0253(19) 0.041(2) -0.0018(17) 0.0088(17) 0.0004(15)
C20 0.0267(17) 0.031(2) 0.032(2) -0.0021(16) 0.0057(16) 0.0008(15)
C21 0.0280(18) 0.0245(18) 0.038(2) 0.0027(16) 0.0030(16) -0.0007(14)
C22 0.043(2) 0.031(2) 0.048(3) -0.0052(19) 0.014(2) 0.0049(17)
O7 0.0511(17) 0.0265(15) 0.0475(18) -0.0003(13) 0.0208(14) 0.0024(12)
O8 0.0512(17) 0.0324(15) 0.0416(18) -0.0069(13) 0.0159(14) -0.0072(13)
O9A 0.053(4) 0.034(2) 0.062(3) 0.013(2) 0.008(3) 0.011(3)
O10A 0.059(7) 0.0249(17) 0.075(5) -0.009(2) 0.022(5) -0.005(3)
N3A 0.039(3) 0.0257(17) 0.056(2) 0.0022(16) 0.0139(19) 0.0031(15)
O13A 0.058(4) 0.051(3) 0.050(3) -0.001(2) 0.021(3) 0.003(3)
O14A 0.058(4) 0.051(3) 0.050(3) -0.001(2) 0.021(3) 0.003(3)
O15A 0.067(3) 0.039(3) 0.051(3) -0.007(2) 0.010(2) -0.011(2)
O16A 0.067(3) 0.039(3) 0.051(3) -0.007(2) 0.010(2) -0.011(2)
O9B 0.053(4) 0.034(2) 0.062(3) 0.013(2) 0.008(3) 0.011(3)
O10B 0.059(7) 0.0249(17) 0.075(5) -0.009(2) 0.022(5) -0.005(3)
N3B 0.039(3) 0.0257(17) 0.056(2) 0.0022(16) 0.0139(19) 0.0031(15)
O13B 0.047(3) 0.036(2) 0.062(3) 0.0010(19) 0.023(2) 0.0019(18)
O14B 0.047(3) 0.036(2) 0.062(3) 0.0010(19) 0.023(2) 0.0019(18)
O15B 0.061(3) 0.030(2) 0.052(3) 0.002(2) 0.017(2) -0.001(2)
O16B 0.061(3) 0.030(2) 0.052(3) 0.002(2) 0.017(2) -0.001(2)
N5A 0.043(3) 0.043(2) 0.038(2) 0.0004(17) 0.007(2) 0.0147(18)
N5B 0.043(3) 0.043(2) 0.038(2) 0.0004(17) 0.007(2) 0.0147(18)
N6 0.048(2) 0.033(2) 0.052(3) -0.0053(17) 0.0070(18) -0.0029(16)
C23 0.0324(19) 0.031(2) 0.043(3) -0.0009(18) 0.0092(18) -0.0023(16)
C24 0.0321(19) 0.029(2) 0.037(2) -0.0003(17) 0.0056(17) 0.0002(16)
C25 0.0332(19) 0.028(2) 0.045(3) -0.0012(18) 0.0067(18) 0.0036(16)
C26 0.0343(19) 0.037(2) 0.035(2) -0.0022(18) 0.0055(17) 0.0037(17)
C27 0.0311(19) 0.035(2) 0.044(3) -0.0105(18) 0.0052(18) 0.0024(16)
C28 0.035(2) 0.028(2) 0.045(3) -0.0051(18) 0.0059(18) -0.0045(16)
C29 0.0326(19) 0.031(2) 0.040(2) -0.0016(17) 0.0053(17) -0.0027(16)
C30 0.075(3) 0.038(3) 0.078(4) -0.025(3) 0.040(3) -0.010(2)

loop_
_atom_type_symbol
_atom_type_description
_atom_type_scat_dispersion_real
_atom_type_scat_dispersion_imag
_atom_type_scat_source
C C 0.0181 0.0091 'International Tables Vol C Tables 4.2.6.8 and 6.1.1.4'
H H 0.0000 0.0000 'International Tables Vol C Tables 4.2.6.8 and 6.1.1.4'
Co Co -2.3653 3.6143 'International Tables Vol C Tables 4.2.6.8 and 6.1.1.4'
N N 0.0311 0.0180 'International Tables Vol C Tables 4.2.6.8 and 6.1.1.4'
O O 0.0492 0.0322 'International Tables Vol C Tables 4.2.6.8 and 6.1.1.4'
Zn Zn -1.5491 0.6778 'International Tables Vol C Tables 4.2.6.8 and 6.1.1.4'

loop_
_geom_angle_atom_site_label_1
_geom_angle_atom_site_label_2
_geom_angle_atom_site_label_3
_geom_angle
_geom_angle_site_symmetry_1
_geom_angle_site_symmetry_3
_geom_angle_publ_flag
O1 Co1 O4 90.46(10) . . ?
O2 Co1 O1 154.89(10) . . ?
O2 Co1 O4 90.22(10) . . ?
O3 Co1 O1 97.47(10) . . ?
O3 Co1 O2 92.27(11) . . ?
O3 Co1 O4 155.30(10) . . ?
N1 Co1 O1 77.58(11) . . ?
N1 Co1 O2 77.68(11) . . ?
N1 Co1 O3 103.28(12) . . ?
N1 Co1 O4 101.26(11) . . ?
N2 Co1 O1 104.20(11) . . ?
N2 Co1 O2 100.43(11) . . ?
N2 Co1 O3 78.12(12) . . ?
N2 Co1 O4 77.25(12) . . ?
N2 Co1 N1 177.64(13) . . ?
O1 Zn1 O4 90.46(10) . . ?
O2 Zn1 O1 154.89(10) . . ?
O2 Zn1 O4 90.22(10) . . ?
O3 Zn1 O1 97.47(10) . . ?
O3 Zn1 O2 92.27(11) . . ?
O3 Zn1 O4 155.30(10) . . ?
N1 Zn1 O1 77.58(11) . . ?
N1 Zn1 O2 77.68(11) . . ?
N1 Zn1 O3 103.28(12) . . ?
N1 Zn1 O4 101.26(11) . . ?
N2 Zn1 O1 104.20(11) . . ?
N2 Zn1 O2 100.43(11) . . ?
N2 Zn1 O3 78.12(12) . . ?
N2 Zn1 O4 77.25(12) . . ?
N2 Zn1 N1 177.64(13) . . ?
C1 O1 Co1 114.7(2) . . ?
C1 O1 Zn1 114.7(2) . . ?
C7 O2 Co1 114.3(2) . . ?
C7 O2 Zn1 114.3(2) . . ?
C8 O3 Co1 116.0(2) . . ?
C8 O3 Zn1 116.0(2) . . ?
C14 O4 Co1 113.4(2) . . ?
C14 O4 Zn1 113.4(2) . . ?
C2 N1 Co1 119.7(3) . . ?
C2 N1 Zn1 119.7(3) . . ?
C6 N1 Co1 119.2(2) . . ?
C6 N1 Zn1 119.2(2) . . ?
C6 N1 C2 120.4(3) . . ?
C9 N2 Co1 118.6(3) . . ?
C9 N2 Zn1 118.6(3) . . ?
C9 N2 C13 120.7(3) . . ?
C13 N2 Co1 119.9(2) . . ?
C13 N2 Zn1 119.9(2) . . ?
O1 C1 C2 111.5(3) . . ?
N1 C2 C1 114.8(3) . . ?
N1 C2 C3 120.9(4) . . ?
C3 C2 C1 124.4(4) . . ?
C4 C3 C2 118.9(4) . . ?
C3 C4 C5 119.7(4) . . ?
C6 C5 C4 119.1(4) . . ?
N1 C6 C5 121.0(4) . . ?
N1 C6 C7 114.6(3) . . ?
C5 C6 C7 124.4(4) . . ?
O2 C7 C6 111.1(3) . . ?
O3 C8 C9 111.0(3) . . ?
N2 C9 C8 115.5(3) . . ?
N2 C9 C10 121.2(4) . . ?
C10 C9 C8 123.3(4) . . ?
C11 C10 C9 118.2(4) . . ?
C10 C11 C12 120.2(4) . . ?
C13 C12 C11 118.5(4) . . ?
N2 C13 C12 121.1(4) . . ?
N2 C13 C14 114.5(3) . . ?
C12 C13 C14 124.4(4) . . ?
O4 C14 C13 110.8(3) . . ?
O11 N4 C20 117.1(3) . . ?
O12 N4 O11 124.0(4) . . ?
O12 N4 C20 118.9(3) . . ?
O5 C15 C16 117.8(4) . . ?
O6 C15 O5 125.6(4) . . ?
O6 C15 C16 116.5(3) . . ?
C17 C16 C15 119.0(3) . . ?
C21 C16 C15 122.0(3) . . ?
C21 C16 C17 118.8(4) . . ?
C18 C17 C16 118.8(4) . . ?
C17 C18 C19 125.5(3) . . ?
C17 C18 N3A 113.3(7) . . ?
C17 C18 N3B 116.8(11) . . ?
C19 C18 N3A 121.2(7) . . ?
C19 C18 N3B 117.5(11) . . ?
C18 C19 C22 121.9(3) . . ?
C20 C19 C18 112.8(3) . . ?
C20 C19 C22 125.0(4) . . ?
C19 C20 N4 120.1(3) . . ?
C21 C20 N4 115.3(3) . . ?
C21 C20 C19 124.6(4) . . ?
C20 C21 C16 119.4(4) . . ?
O9A N3A C18 117.9(4) . . ?
O10A N3A C18 117.3(5) . . ?
O10A N3A O9A 124.8(5) . . ?
O9B N3B C18 117.6(5) . . ?
O9B N3B O10B 124.9(6) . . ?
O10B N3B C18 117.5(5) . . ?
O13A N5A O14A 126.7(6) . . ?
O13A N5A C26 116.2(5) . . ?
O14A N5A C26 117.0(4) . . ?
O13B N5B O14B 120.8(5) . . ?
O13B N5B C26 119.4(4) . . ?
O14B N5B C26 119.8(4) . . ?
O15A N6 C28 117.3(4) . . ?
O16A N6 O15A 120.4(5) . . ?
O16A N6 C28 121.7(4) . . ?
O15B N6 O16B 125.4(5) . . ?
O15B N6 C28 115.6(4) . . ?
O16B N6 C28 115.4(4) . . ?
O7 C23 C24 116.5(4) . . ?
O8 C23 O7 127.0(4) . . ?
O8 C23 C24 116.5(4) . . ?
C25 C24 C23 120.8(4) . . ?
C25 C24 C29 118.9(4) . . ?
C29 C24 C23 120.4(4) . . ?
C26 C25 C24 120.2(4) . . ?
C25 C26 N5A 117.6(4) . . ?
C25 C26 N5B 113.4(4) . . ?
C25 C26 C27 124.0(4) . . ?
C27 C26 N5A 118.2(4) . . ?
C27 C26 N5B 122.5(4) . . ?
C26 C27 C30 124.1(4) . . ?
C28 C27 C26 113.0(4) . . ?
C28 C27 C30 122.9(4) . . ?
C27 C28 N6 120.0(3) . . ?
C29 C28 N6 114.7(4) . . ?
C29 C28 C27 125.3(4) . . ?
C28 C29 C24 118.6(4) . . ?

loop_
_geom_bond_atom_site_label_1
_geom_bond_atom_site_label_2
_geom_bond_distance
_geom_bond_site_symmetry_2
_geom_bond_publ_flag
Co1 O1 2.136(3) . ?
Co1 O2 2.132(3) . ?
Co1 O3 2.091(3) . ?
Co1 O4 2.159(3) . ?
Co1 N1 2.035(3) . ?
Co1 N2 2.033(3) . ?
Zn1 O1 2.136(3) . ?
Zn1 O2 2.132(3) . ?
Zn1 O3 2.091(3) . ?
Zn1 O4 2.159(3) . ?
Zn1 N1 2.035(3) . ?
Zn1 N2 2.033(3) . ?
O1 C1 1.427(5) . ?
O2 C7 1.421(4) . ?
O3 C8 1.423(5) . ?
O4 C14 1.434(4) . ?
N1 C2 1.345(5) . ?
N1 C6 1.344(5) . ?
N2 C9 1.337(5) . ?
N2 C13 1.345(5) . ?
C1 C2 1.504(6) . ?
C2 C3 1.384(5) . ?
C3 C4 1.382(6) . ?
C4 C5 1.384(6) . ?
C5 C6 1.376(5) . ?
C6 C7 1.508(5) . ?
C8 C9 1.506(6) . ?
C9 C10 1.391(5) . ?
C10 C11 1.382(6) . ?
C11 C12 1.391(6) . ?
C12 C13 1.378(5) . ?
C13 C14 1.504(6) . ?
O5 C15 1.257(5) . ?
O6 C15 1.252(5) . ?
O11 N4 1.233(4) . ?
O12 N4 1.221(4) . ?
N4 C20 1.473(5) . ?
C15 C16 1.513(5) . ?
C16 C17 1.393(5) . ?
C16 C21 1.389(6) . ?
C17 C18 1.378(5) . ?
C18 C19 1.395(6) . ?
C18 N3A 1.478(5) . ?
C18 N3B 1.478(5) . ?
C19 C20 1.394(5) . ?
C19 C22 1.504(5) . ?
C20 C21 1.387(5) . ?
O7 C23 1.259(5) . ?
O8 C23 1.247(5) . ?
O9A N3A 1.227(5) . ?
O10A N3A 1.227(5) . ?
O13A N5A 1.230(4) . ?
O14A N5A 1.231(4) . ?
O15A N6 1.265(4) . ?
O16A N6 1.220(4) . ?
O9B N3B 1.227(5) . ?
O10B N3B 1.227(5) . ?
O13B N5B 1.239(4) . ?
O14B N5B 1.239(4) . ?
O15B N6 1.225(4) . ?
O16B N6 1.240(4) . ?
N5A C26 1.475(5) . ?
N5B C26 1.483(5) . ?
N6 C28 1.473(5) . ?
C23 C24 1.515(6) . ?
C24 C25 1.381(6) . ?
C24 C29 1.391(5) . ?
C25 C26 1.374(5) . ?
C26 C27 1.403(6) . ?
C27 C28 1.392(6) . ?
C27 C30 1.498(6) . ?
C28 C29 1.382(6) . ?
